data_7244345
loop_
_publ_author_name
'Panigrahi, Dipankar'
'Mondal, Munmun'
'Gupta, Rohit'
'Mani, Ganesan'

_publ_section_title
;
 Four- and five-coordinate nickel(ii) complexes bearing new
 diphosphine--phosphonite and triphosphine--phosphite ligands: catalysts
 for N-alkylation of amines
;
_journal_issue 8
_journal_name_full 'RSC Advances'
_journal_page_first 4510
_journal_page_last 4520
_journal_paper_doi 10.1039/D1RA08961G
_journal_volume 12
_journal_year 2022
_chemical_formula_sum 'C41 H38 Cl F6 N Ni O2 P4'
_chemical_formula_weight 908.76
_space_group_crystal_system monoclinic
_space_group_IT_number 14
_space_group_name_Hall '-P 2ybc'
_space_group_name_H-M_alt 'P 1 21/c 1'
_atom_sites_solution_hydrogens geom
_audit_creation_method SHELXL-2018/3
_audit_update_record
;
2021-12-09 deposited with the CCDC.	2021-12-21 downloaded from the CCDC.
;
_cell_angle_alpha 90
_cell_angle_beta 91.166(3)
_cell_angle_gamma 90
_cell_formula_units_Z 4
_cell_length_a 10.4860(7)
_cell_length_b 13.2706(9)
_cell_length_c 29.888(2)
_cell_measurement_reflns_used 81157
_cell_measurement_temperature 296(2)
_cell_measurement_theta_max 27.199
_cell_measurement_theta_min 2.350
_cell_volume 4158.2(5)
_computing_molecular_graphics ORTEP
_computing_publication_material ciftab
_computing_structure_refinement 'SHELXL-2018/3 (Sheldrick, 2018)'
_computing_structure_solution 'SHELXT 2014/5 (Sheldrick, 2014)'
_diffrn_ambient_temperature 296(2)
_diffrn_measured_fraction_theta_full 0.999
_diffrn_measured_fraction_theta_max 0.996
_diffrn_measurement_device_type 'Bruker-D8 Venture APEX3'
_diffrn_measurement_method '\w scans'
_diffrn_radiation_type MoK\a
_diffrn_radiation_wavelength 0.71073
_diffrn_reflns_av_R_equivalents 0.0845
_diffrn_reflns_av_unetI/netI 0.0475
_diffrn_reflns_Laue_measured_fraction_full 0.999
_diffrn_reflns_Laue_measured_fraction_max 0.996
_diffrn_reflns_limit_h_max 13
_diffrn_reflns_limit_h_min -13
_diffrn_reflns_limit_k_max 16
_diffrn_reflns_limit_k_min -17
_diffrn_reflns_limit_l_max 38
_diffrn_reflns_limit_l_min -38
_diffrn_reflns_number 81157
_diffrn_reflns_point_group_measured_fraction_full 0.999
_diffrn_reflns_point_group_measured_fraction_max 0.996
_diffrn_reflns_theta_full 25.242
_diffrn_reflns_theta_max 27.199
_diffrn_reflns_theta_min 2.350
_diffrn_source 'Fine focused sealed tube'
_exptl_absorpt_coefficient_mu 0.748
_exptl_absorpt_correction_T_max 0.7455
_exptl_absorpt_correction_T_min 0.6969
_exptl_absorpt_correction_type multi-scan
_exptl_absorpt_process_details
;
 SADABS 2016/2: Krause, L., Herbst-Irmer, R., Sheldrick G.M. & Stalke D.,
 J. Appl. Cryst. 48 (2015) 3-10
;
_exptl_crystal_colour red
_exptl_crystal_density_diffrn 1.452
_exptl_crystal_description needle
_exptl_crystal_F_000 1864
_exptl_crystal_size_max 0.183
_exptl_crystal_size_mid 0.098
_exptl_crystal_size_min 0.042
_exptl_transmission_factor_max 0.7455
_exptl_transmission_factor_min 0.6969
_refine_diff_density_max 1.243
_refine_diff_density_min -0.466
_refine_diff_density_rms 0.070
_refine_ls_extinction_method none
_refine_ls_goodness_of_fit_ref 1.068
_refine_ls_hydrogen_treatment constr
_refine_ls_matrix_type full
_refine_ls_number_parameters 507
_refine_ls_number_reflns 9234
_refine_ls_number_restraints 0
_refine_ls_restrained_S_all 1.068
_refine_ls_R_factor_all 0.1139
_refine_ls_R_factor_gt 0.0540
_refine_ls_shift/su_max 0.000
_refine_ls_shift/su_mean 0.000
_refine_ls_structure_factor_coef Fsqd
_refine_ls_weighting_details 'w=1/[\s^2^(Fo^2^)+(0.0706P)^2^+4.5194P] where P=(Fo^2^+2Fc^2^)/3'
_refine_ls_weighting_scheme calc
_refine_ls_wR_factor_gt 0.1319
_refine_ls_wR_factor_ref 0.1781
_reflns_Friedel_coverage 0.000
_reflns_number_gt 5465
_reflns_number_total 9234
_reflns_threshold_expression 'I > 2\s(I)'
_cod_data_source_file d1ra08961g2.cif
_cod_data_source_block LNiClCNXylyl
_cod_original_sg_symbol_H-M 'P 21/c'
_cod_database_code 7244345
_shelx_shelxl_version_number 2018/3
_shelx_space_group_comment
;
The symmetry employed for this shelxl refinement is uniquely defined
by the following loop, which should always be used as a source of
symmetry information in preference to the above space-group names.
They are only intended as comments.
;

loop_
_space_group_symop_operation_xyz
'x, y, z'
'-x, y+1/2, -z+1/2'
'-x, -y, -z'
'x, -y-1/2, z-1/2'

loop_
_atom_site_label
_atom_site_type_symbol
_atom_site_fract_x
_atom_site_fract_y
_atom_site_fract_z
_atom_site_U_iso_or_equiv
_atom_site_adp_type
_atom_site_occupancy
_atom_site_site_symmetry_order
_atom_site_calc_flag
_atom_site_refinement_flags_posn
_atom_site_refinement_flags_adp
_atom_site_refinement_flags_occupancy
_atom_site_disorder_assembly
_atom_site_disorder_group
Ni1 Ni 0.13999(5) 0.79080(4) 0.16392(2) 0.04561(16) Uani 1 1 d . . . . .
Cl1 Cl 0.11605(11) 0.94731(8) 0.19972(4) 0.0622(3) Uani 1 1 d . . . . .
P1 P -0.01381(10) 0.68122(8) 0.17365(3) 0.0459(2) Uani 1 1 d . . . . .
P3 P 0.33635(10) 0.79824(8) 0.13847(4) 0.0486(3) Uani 1 1 d . . . . .
P2 P 0.22597(10) 0.71636(9) 0.22068(4) 0.0519(3) Uani 1 1 d . . . . .
O2 O 0.3742(3) 0.6969(2) 0.21412(10) 0.0633(8) Uani 1 1 d . . . . .
O1 O 0.1632(3) 0.6093(2) 0.22965(10) 0.0656(8) Uani 1 1 d . . . . .
N1 N 0.0055(4) 0.8657(3) 0.08135(13) 0.0625(10) Uani 1 1 d . . . . .
C7 C -0.1387(4) 0.7117(3) 0.21215(13) 0.0464(9) Uani 1 1 d . . . . .
C27 C 0.3680(4) 0.7721(3) 0.08046(14) 0.0549(10) Uani 1 1 d . . . . .
C21 C 0.4209(4) 0.9141(3) 0.14991(14) 0.0545(10) Uani 1 1 d . . . . .
C1 C -0.0958(4) 0.6328(3) 0.12440(13) 0.0514(10) Uani 1 1 d . . . . .
C33 C 0.0618(4) 0.8370(3) 0.11219(15) 0.0540(10) Uani 1 1 d . . . . .
C14 C 0.2277(5) 0.7731(4) 0.27463(15) 0.0666(13) Uani 1 1 d . . . . .
C8 C -0.2223(4) 0.6364(3) 0.22549(15) 0.0608(11) Uani 1 1 d . . . . .
H22 H -0.215103 0.571676 0.213923 0.073 Uiso 1 1 calc R U . . .
C11 C -0.2440(5) 0.8260(4) 0.26056(17) 0.0722(13) Uani 1 1 d . . . . .
H25 H -0.251807 0.890190 0.272715 0.087 Uiso 1 1 calc R U . . .
C12 C -0.1500(4) 0.8068(3) 0.22976(15) 0.0597(11) Uani 1 1 d . . . . .
H26 H -0.095037 0.857922 0.221099 0.072 Uiso 1 1 calc R U . . .
C10 C -0.3249(5) 0.7516(4) 0.27311(17) 0.0739(14) Uani 1 1 d . . . . .
H24 H -0.387518 0.765014 0.293878 0.089 Uiso 1 1 calc R U . . .
C13 C 0.0667(4) 0.5711(3) 0.19951(15) 0.0593(11) Uani 1 1 d . . . . .
H20A H 0.005937 0.530502 0.215625 0.071 Uiso 1 1 calc R U . . .
H20B H 0.104905 0.529510 0.176687 0.071 Uiso 1 1 calc R U . . .
C26 C 0.3728(5) 1.0006(3) 0.13053(16) 0.0661(12) Uani 1 1 d . . . . .
H8 H 0.295356 0.998074 0.114826 0.079 Uiso 1 1 calc R U . . .
C28 C 0.4680(5) 0.8155(4) 0.05804(17) 0.0733(14) Uani 1 1 d . . . . .
H6 H 0.520128 0.862452 0.072570 0.088 Uiso 1 1 calc R U . . .
C34 C -0.0794(4) 0.9085(4) 0.04946(17) 0.0665(13) Uani 1 1 d . . . . .
C9 C -0.3144(5) 0.6575(4) 0.25537(17) 0.0735(14) Uani 1 1 d . . . . .
H23 H -0.370923 0.607294 0.263793 0.088 Uiso 1 1 calc R U . . .
C22 C 0.5313(5) 0.9208(4) 0.17558(18) 0.0780(14) Uani 1 1 d . . . . .
H12 H 0.564521 0.864067 0.189914 0.094 Uiso 1 1 calc R U . . .
C19 C 0.3245(6) 0.8408(4) 0.2861(2) 0.0867(17) Uani 1 1 d . . . . .
H15 H 0.388832 0.854507 0.266033 0.104 Uiso 1 1 calc R U . . .
C2 C -0.0352(5) 0.5684(4) 0.09599(16) 0.0695(13) Uani 1 1 d . . . . .
H32 H 0.047458 0.546604 0.102392 0.083 Uiso 1 1 calc R U . . .
C20 C 0.4201(4) 0.6971(3) 0.16908(15) 0.0606(11) Uani 1 1 d . . . . .
H13A H 0.403117 0.632625 0.154888 0.073 Uiso 1 1 calc R U . . .
H13B H 0.511359 0.708969 0.169220 0.073 Uiso 1 1 calc R U . . .
C6 C -0.2167(5) 0.6649(4) 0.11375(17) 0.0816(16) Uani 1 1 d . . . . .
H28 H -0.258201 0.709644 0.132456 0.098 Uiso 1 1 calc R U . . .
C40 C -0.0906(5) 0.8651(4) 0.00750(18) 0.0781(15) Uani 1 1 d . . . . .
C24 C 0.5470(6) 1.0961(5) 0.1589(2) 0.0895(18) Uani 1 1 d . . . . .
H10 H 0.590714 1.156915 0.161453 0.107 Uiso 1 1 calc R U . . .
C25 C 0.4372(6) 1.0905(4) 0.13398(19) 0.0815(15) Uani 1 1 d . . . . .
H9 H 0.405719 1.147461 0.119339 0.098 Uiso 1 1 calc R U . . .
C30 C 0.4192(7) 0.7211(5) -0.0072(2) 0.0920(18) Uani 1 1 d . . . . .
H4 H 0.437810 0.702582 -0.036366 0.110 Uiso 1 1 calc R U . . .
C32 C 0.2929(6) 0.7040(4) 0.05764(18) 0.0808(15) Uani 1 1 d . . . . .
H2 H 0.223896 0.674626 0.071725 0.097 Uiso 1 1 calc R U . . .
C29 C 0.4911(6) 0.7896(5) 0.0142(2) 0.0905(18) Uani 1 1 d . . . . .
H5 H 0.557692 0.820407 -0.000694 0.109 Uiso 1 1 calc R U . . .
C3 C -0.1000(7) 0.5359(4) 0.05703(18) 0.0915(18) Uani 1 1 d . . . . .
H31 H -0.059803 0.491870 0.037640 0.110 Uiso 1 1 calc R U . . .
C18 C 0.3246(9) 0.8870(5) 0.3270(3) 0.116(3) Uani 1 1 d . . . . .
H16 H 0.390112 0.930916 0.335261 0.140 Uiso 1 1 calc R U . . .
C23 C 0.5922(6) 1.0133(5) 0.1798(2) 0.0958(18) Uani 1 1 d . . . . .
H11 H 0.665980 1.018113 0.197408 0.115 Uiso 1 1 calc R U . . .
C41 C -0.0138(7) 0.7761(5) -0.0057(2) 0.108(2) Uani 1 1 d . . . . .
H41A H 0.074733 0.794315 -0.006241 0.162 Uiso 1 1 calc R U . . .
H41B H -0.041139 0.753682 -0.034883 0.162 Uiso 1 1 calc R U . . .
H41C H -0.025441 0.722739 0.015549 0.162 Uiso 1 1 calc R U . . .
C35 C -0.1473(5) 0.9901(5) 0.0631(2) 0.0887(17) Uani 1 1 d . . . . .
C17 C 0.2286(12) 0.8682(7) 0.3552(3) 0.137(4) Uani 1 1 d . . . . .
H17 H 0.229617 0.899736 0.383022 0.164 Uiso 1 1 calc R U . . .
C31 C 0.3188(7) 0.6785(5) 0.0138(2) 0.100(2) Uani 1 1 d . . . . .
H3 H 0.267383 0.632034 -0.001371 0.120 Uiso 1 1 calc R U . . .
C4 C -0.2199(8) 0.5677(5) 0.04728(19) 0.0967(19) Uani 1 1 d . . . . .
H30 H -0.261943 0.545658 0.021388 0.116 Uiso 1 1 calc R U . . .
C15 C 0.1298(7) 0.7543(5) 0.30326(19) 0.0971(19) Uani 1 1 d . . . . .
H19 H 0.064918 0.709350 0.295596 0.116 Uiso 1 1 calc R U . . .
C5 C -0.2769(7) 0.6305(5) 0.0750(2) 0.109(2) Uani 1 1 d . . . . .
H29 H -0.359486 0.652065 0.068263 0.131 Uiso 1 1 calc R U . . .
C39 C -0.1786(7) 0.9087(6) -0.0215(2) 0.105(2) Uani 1 1 d . . . . .
H39 H -0.190315 0.882196 -0.050091 0.126 Uiso 1 1 calc R U . . .
C38 C -0.2486(7) 0.9899(7) -0.0089(3) 0.124(3) Uani 1 1 d . . . . .
H38 H -0.306921 1.018080 -0.029161 0.149 Uiso 1 1 calc R U . . .
C37 C -0.2353(6) 1.0305(6) 0.0323(3) 0.113(2) Uani 1 1 d . . . . .
H37 H -0.284949 1.085486 0.040307 0.135 Uiso 1 1 calc R U . . .
C36 C -0.1297(8) 1.0352(6) 0.1081(3) 0.137(3) Uani 1 1 d . . . . .
H36A H -0.150692 0.986325 0.130499 0.205 Uiso 1 1 calc R U . . .
H36B H -0.184437 1.092760 0.110823 0.205 Uiso 1 1 calc R U . . .
H36C H -0.042448 1.055726 0.112298 0.205 Uiso 1 1 calc R U . . .
C16 C 0.1309(10) 0.8052(8) 0.3447(2) 0.131(3) Uani 1 1 d . . . . .
H18 H 0.065031 0.795653 0.364664 0.157 Uiso 1 1 calc R U . . .
P4 P 0.30694(16) 0.40019(11) 0.09712(5) 0.0837(4) Uani 1 1 d . . . . .
F3 F 0.2861(5) 0.4898(4) 0.12960(17) 0.170(2) Uani 1 1 d . . . . .
F6 F 0.3166(5) 0.3111(4) 0.06241(19) 0.177(2) Uani 1 1 d . . . . .
F5 F 0.4036(5) 0.3438(4) 0.1261(2) 0.192(2) Uani 1 1 d . . . . .
F4 F 0.1930(5) 0.3483(4) 0.11903(18) 0.173(2) Uani 1 1 d . . . . .
F2 F 0.2141(6) 0.4525(4) 0.06332(15) 0.174(2) Uani 1 1 d . . . . .
F1 F 0.4220(5) 0.4567(4) 0.0766(2) 0.196(3) Uani 1 1 d . . . . .

loop_
_atom_site_aniso_label
_atom_site_aniso_U_11
_atom_site_aniso_U_22
_atom_site_aniso_U_33
_atom_site_aniso_U_23
_atom_site_aniso_U_13
_atom_site_aniso_U_12
Ni1 0.0444(3) 0.0461(3) 0.0462(3) 0.0040(2) 0.0007(2) 0.0027(2)
Cl1 0.0695(7) 0.0490(6) 0.0684(7) -0.0083(5) 0.0081(5) -0.0022(5)
P1 0.0466(6) 0.0450(5) 0.0460(6) 0.0003(4) 0.0027(4) 0.0021(4)
P3 0.0459(6) 0.0477(6) 0.0524(6) 0.0030(5) 0.0038(5) 0.0029(5)
P2 0.0483(6) 0.0574(6) 0.0498(6) 0.0085(5) -0.0027(5) 0.0045(5)
O2 0.0483(16) 0.079(2) 0.0619(18) 0.0177(16) -0.0037(14) 0.0088(15)
O1 0.0647(19) 0.0633(19) 0.0683(19) 0.0233(16) -0.0132(15) -0.0056(15)
N1 0.059(2) 0.066(2) 0.062(2) 0.0168(19) -0.0082(19) -0.0037(19)
C7 0.043(2) 0.052(2) 0.044(2) -0.0010(17) 0.0012(16) 0.0017(18)
C27 0.050(2) 0.057(3) 0.058(3) 0.001(2) 0.008(2) 0.010(2)
C21 0.051(2) 0.058(3) 0.054(2) 0.001(2) 0.0056(19) -0.003(2)
C1 0.061(3) 0.046(2) 0.048(2) 0.0018(18) 0.0046(19) -0.0047(19)
C33 0.053(2) 0.052(2) 0.057(3) 0.002(2) 0.006(2) 0.001(2)
C14 0.072(3) 0.075(3) 0.053(3) 0.010(2) -0.008(2) 0.022(3)
C8 0.059(3) 0.058(3) 0.066(3) -0.001(2) 0.009(2) -0.003(2)
C11 0.069(3) 0.078(3) 0.070(3) -0.021(3) 0.009(3) 0.007(3)
C12 0.057(3) 0.058(3) 0.064(3) -0.005(2) 0.007(2) 0.002(2)
C10 0.059(3) 0.099(4) 0.065(3) 0.000(3) 0.020(2) 0.012(3)
C13 0.061(3) 0.050(2) 0.067(3) 0.007(2) 0.001(2) 0.000(2)
C26 0.068(3) 0.055(3) 0.075(3) 0.007(2) 0.002(2) -0.004(2)
C28 0.061(3) 0.086(4) 0.073(3) 0.001(3) 0.015(2) 0.002(3)
C34 0.058(3) 0.073(3) 0.068(3) 0.028(3) -0.010(2) -0.005(2)
C9 0.066(3) 0.081(4) 0.074(3) 0.010(3) 0.020(3) -0.005(3)
C22 0.072(3) 0.081(4) 0.080(4) 0.004(3) -0.011(3) -0.006(3)
C19 0.102(4) 0.072(3) 0.085(4) -0.008(3) -0.030(3) 0.009(3)
C2 0.075(3) 0.068(3) 0.066(3) -0.014(2) 0.012(2) -0.008(3)
C20 0.050(2) 0.060(3) 0.072(3) 0.012(2) 0.008(2) 0.008(2)
C6 0.086(4) 0.087(4) 0.070(3) -0.016(3) -0.026(3) 0.024(3)
C40 0.086(4) 0.078(4) 0.070(3) 0.022(3) -0.017(3) -0.015(3)
C24 0.100(5) 0.068(4) 0.102(4) -0.022(3) 0.024(4) -0.026(3)
C25 0.098(4) 0.058(3) 0.088(4) 0.000(3) 0.013(3) -0.007(3)
C30 0.114(5) 0.094(4) 0.068(4) -0.014(3) 0.023(3) 0.027(4)
C32 0.096(4) 0.070(3) 0.077(4) -0.019(3) 0.020(3) -0.007(3)
C29 0.085(4) 0.110(5) 0.078(4) 0.009(4) 0.035(3) 0.013(4)
C3 0.138(6) 0.079(4) 0.059(3) -0.022(3) 0.019(3) -0.021(4)
C18 0.159(7) 0.084(4) 0.104(5) -0.024(4) -0.053(5) 0.031(5)
C23 0.081(4) 0.099(5) 0.107(5) -0.017(4) -0.009(3) -0.032(4)
C41 0.140(6) 0.098(5) 0.085(4) -0.002(4) -0.024(4) -0.001(4)
C35 0.076(4) 0.099(4) 0.091(4) 0.021(3) -0.005(3) 0.020(3)
C17 0.205(11) 0.124(7) 0.080(5) -0.022(5) -0.022(6) 0.077(7)
C31 0.132(6) 0.083(4) 0.086(4) -0.028(3) 0.015(4) -0.005(4)
C4 0.140(6) 0.087(4) 0.062(3) -0.006(3) -0.029(4) -0.007(4)
C15 0.108(5) 0.123(5) 0.060(3) 0.005(3) 0.008(3) 0.031(4)
C5 0.120(5) 0.116(5) 0.089(4) -0.018(4) -0.050(4) 0.028(4)
C39 0.109(5) 0.122(6) 0.083(4) 0.038(4) -0.038(4) -0.022(4)
C38 0.103(5) 0.132(7) 0.135(7) 0.062(6) -0.035(5) 0.008(5)
C37 0.092(5) 0.119(6) 0.126(6) 0.033(5) -0.020(4) 0.029(4)
C36 0.137(6) 0.155(7) 0.118(6) -0.006(5) 0.000(5) 0.076(6)
C16 0.149(8) 0.172(9) 0.072(5) -0.001(5) 0.023(5) 0.055(7)
P4 0.1036(11) 0.0726(9) 0.0759(9) 0.0071(7) 0.0232(8) 0.0218(8)
F3 0.187(5) 0.160(4) 0.164(4) -0.090(4) 0.059(4) -0.031(4)
F6 0.177(5) 0.158(4) 0.197(5) -0.087(4) 0.031(4) 0.025(4)
F5 0.154(4) 0.174(5) 0.245(6) 0.079(5) -0.063(4) 0.013(4)
F4 0.156(4) 0.188(5) 0.176(5) 0.022(4) 0.054(4) -0.052(4)
F2 0.217(5) 0.192(5) 0.113(3) 0.020(3) -0.012(3) 0.085(4)
F1 0.180(5) 0.152(4) 0.260(6) 0.057(4) 0.124(5) 0.008(4)

loop_
_atom_type_symbol
_atom_type_description
_atom_type_scat_dispersion_real
_atom_type_scat_dispersion_imag
_atom_type_scat_source
C C 0.0033 0.0016 'International Tables Vol C Tables 4.2.6.8 and 6.1.1.4'
H H 0.0000 0.0000 'International Tables Vol C Tables 4.2.6.8 and 6.1.1.4'
Cl Cl 0.1484 0.1585 'International Tables Vol C Tables 4.2.6.8 and 6.1.1.4'
F F 0.0171 0.0103 'International Tables Vol C Tables 4.2.6.8 and 6.1.1.4'
N N 0.0061 0.0033 'International Tables Vol C Tables 4.2.6.8 and 6.1.1.4'
Ni Ni 0.3393 1.1124 'International Tables Vol C Tables 4.2.6.8 and 6.1.1.4'
O O 0.0106 0.0060 'International Tables Vol C Tables 4.2.6.8 and 6.1.1.4'
P P 0.1023 0.0942 'International Tables Vol C Tables 4.2.6.8 and 6.1.1.4'

loop_
_geom_angle_atom_site_label_1
_geom_angle_atom_site_label_2
_geom_angle_atom_site_label_3
_geom_angle
_geom_angle_site_symmetry_1
_geom_angle_site_symmetry_3
_geom_angle_publ_flag
C33 Ni1 P2 172.04(14) . . ?
C33 Ni1 P1 90.91(13) . . ?
P2 Ni1 P1 83.58(4) . . ?
C33 Ni1 P3 95.65(13) . . ?
P2 Ni1 P3 85.03(4) . . ?
P1 Ni1 P3 140.06(4) . . ?
C33 Ni1 Cl1 92.19(14) . . ?
P2 Ni1 Cl1 95.38(5) . . ?
P1 Ni1 Cl1 116.05(4) . . ?
P3 Ni1 Cl1 103.05(4) . . ?
C7 P1 C1 105.03(19) . . ?
C7 P1 C13 103.98(19) . . ?
C1 P1 C13 105.3(2) . . ?
C7 P1 Ni1 118.69(14) . . ?
C1 P1 Ni1 117.79(13) . . ?
C13 P1 Ni1 104.38(14) . . ?
C21 P3 C27 104.3(2) . . ?
C21 P3 C20 107.4(2) . . ?
C27 P3 C20 104.1(2) . . ?
C21 P3 Ni1 115.49(14) . . ?
C27 P3 Ni1 120.81(15) . . ?
C20 P3 Ni1 103.59(14) . . ?
O1 P2 O2 106.49(17) . . ?
O1 P2 C14 102.8(2) . . ?
O2 P2 C14 100.9(2) . . ?
O1 P2 Ni1 112.08(12) . . ?
O2 P2 Ni1 111.91(12) . . ?
C14 P2 Ni1 121.20(15) . . ?
C20 O2 P2 117.4(3) . . ?
C13 O1 P2 120.0(3) . . ?
C33 N1 C34 169.2(5) . . ?
C12 C7 C8 119.3(4) . . ?
C12 C7 P1 121.3(3) . . ?
C8 C7 P1 119.4(3) . . ?
C32 C27 C28 117.9(4) . . ?
C32 C27 P3 119.3(4) . . ?
C28 C27 P3 122.8(4) . . ?
C26 C21 C22 118.5(4) . . ?
C26 C21 P3 117.1(3) . . ?
C22 C21 P3 124.4(4) . . ?
C6 C1 C2 119.3(4) . . ?
C6 C1 P1 120.1(3) . . ?
C2 C1 P1 120.5(4) . . ?
N1 C33 Ni1 175.5(4) . . ?
C15 C14 C19 120.9(5) . . ?
C15 C14 P2 119.6(5) . . ?
C19 C14 P2 119.4(4) . . ?
C9 C8 C7 120.0(4) . . ?
C9 C8 H22 120.0 . . ?
C7 C8 H22 120.0 . . ?
C10 C11 C12 120.4(5) . . ?
C10 C11 H25 119.8 . . ?
C12 C11 H25 119.8 . . ?
C7 C12 C11 119.4(4) . . ?
C7 C12 H26 120.3 . . ?
C11 C12 H26 120.3 . . ?
C11 C10 C9 120.2(4) . . ?
C11 C10 H24 119.9 . . ?
C9 C10 H24 119.9 . . ?
O1 C13 P1 107.0(3) . . ?
O1 C13 H20A 110.3 . . ?
P1 C13 H20A 110.3 . . ?
O1 C13 H20B 110.3 . . ?
P1 C13 H20B 110.3 . . ?
H20A C13 H20B 108.6 . . ?
C25 C26 C21 121.1(5) . . ?
C25 C26 H8 119.4 . . ?
C21 C26 H8 119.4 . . ?
C29 C28 C27 120.4(5) . . ?
C29 C28 H6 119.8 . . ?
C27 C28 H6 119.8 . . ?
C35 C34 C40 124.5(5) . . ?
C35 C34 N1 116.4(5) . . ?
C40 C34 N1 119.1(5) . . ?
C8 C9 C10 120.6(5) . . ?
C8 C9 H23 119.7 . . ?
C10 C9 H23 119.7 . . ?
C21 C22 C23 119.1(5) . . ?
C21 C22 H12 120.5 . . ?
C23 C22 H12 120.5 . . ?
C18 C19 C14 119.8(7) . . ?
C18 C19 H15 120.1 . . ?
C14 C19 H15 120.1 . . ?
C1 C2 C3 118.9(5) . . ?
C1 C2 H32 120.6 . . ?
C3 C2 H32 120.6 . . ?
O2 C20 P3 107.6(3) . . ?
O2 C20 H13A 110.2 . . ?
P3 C20 H13A 110.2 . . ?
O2 C20 H13B 110.2 . . ?
P3 C20 H13B 110.2 . . ?
H13A C20 H13B 108.5 . . ?
C1 C6 C5 119.8(5) . . ?
C1 C6 H28 120.1 . . ?
C5 C6 H28 120.1 . . ?
C39 C40 C34 116.0(6) . . ?
C39 C40 C41 121.7(6) . . ?
C34 C40 C41 122.3(5) . . ?
C23 C24 C25 119.7(5) . . ?
C23 C24 H10 120.2 . . ?
C25 C24 H10 120.2 . . ?
C24 C25 C26 119.8(5) . . ?
C24 C25 H9 120.1 . . ?
C26 C25 H9 120.1 . . ?
C29 C30 C31 119.8(5) . . ?
C29 C30 H4 120.1 . . ?
C31 C30 H4 120.1 . . ?
C27 C32 C31 120.6(6) . . ?
C27 C32 H2 119.7 . . ?
C31 C32 H2 119.7 . . ?
C30 C29 C28 121.0(6) . . ?
C30 C29 H5 119.5 . . ?
C28 C29 H5 119.5 . . ?
C4 C3 C2 121.0(5) . . ?
C4 C3 H31 119.5 . . ?
C2 C3 H31 119.5 . . ?
C17 C18 C19 119.2(8) . . ?
C17 C18 H16 120.4 . . ?
C19 C18 H16 120.4 . . ?
C24 C23 C22 121.6(6) . . ?
C24 C23 H11 119.2 . . ?
C22 C23 H11 119.2 . . ?
C40 C41 H41A 109.5 . . ?
C40 C41 H41B 109.5 . . ?
H41A C41 H41B 109.5 . . ?
C40 C41 H41C 109.5 . . ?
H41A C41 H41C 109.5 . . ?
H41B C41 H41C 109.5 . . ?
C34 C35 C37 116.8(6) . . ?
C34 C35 C36 122.4(5) . . ?
C37 C35 C36 120.8(6) . . ?
C18 C17 C16 122.7(8) . . ?
C18 C17 H17 118.7 . . ?
C16 C17 H17 118.7 . . ?
C30 C31 C32 120.2(6) . . ?
C30 C31 H3 119.9 . . ?
C32 C31 H3 119.9 . . ?
C5 C4 C3 119.4(6) . . ?
C5 C4 H30 120.3 . . ?
C3 C4 H30 120.3 . . ?
C14 C15 C16 117.9(7) . . ?
C14 C15 H19 121.1 . . ?
C16 C15 H19 121.1 . . ?
C4 C5 C6 121.7(6) . . ?
C4 C5 H29 119.2 . . ?
C6 C5 H29 119.2 . . ?
C38 C39 C40 121.0(7) . . ?
C38 C39 H39 119.5 . . ?
C40 C39 H39 119.5 . . ?
C37 C38 C39 121.5(7) . . ?
C37 C38 H38 119.3 . . ?
C39 C38 H38 119.3 . . ?
C38 C37 C35 120.2(7) . . ?
C38 C37 H37 119.9 . . ?
C35 C37 H37 119.9 . . ?
C35 C36 H36A 109.5 . . ?
C35 C36 H36B 109.5 . . ?
H36A C36 H36B 109.5 . . ?
C35 C36 H36C 109.5 . . ?
H36A C36 H36C 109.5 . . ?
H36B C36 H36C 109.5 . . ?
C17 C16 C15 119.4(8) . . ?
C17 C16 H18 120.3 . . ?
C15 C16 H18 120.3 . . ?
F5 P4 F4 93.0(3) . . ?
F5 P4 F2 174.2(4) . . ?
F4 P4 F2 89.7(3) . . ?
F5 P4 F3 97.0(4) . . ?
F4 P4 F3 87.5(3) . . ?
F2 P4 F3 88.3(3) . . ?
F5 P4 F1 87.1(3) . . ?
F4 P4 F1 177.4(3) . . ?
F2 P4 F1 90.5(3) . . ?
F3 P4 F1 89.9(3) . . ?
F5 P4 F6 87.4(3) . . ?
F4 P4 F6 90.3(3) . . ?
F2 P4 F6 87.5(3) . . ?
F3 P4 F6 175.2(3) . . ?
F1 P4 F6 92.3(3) . . ?

loop_
_geom_bond_atom_site_label_1
_geom_bond_atom_site_label_2
_geom_bond_distance
_geom_bond_site_symmetry_2
_geom_bond_publ_flag
Ni1 C33 1.841(5) . ?
Ni1 P2 2.1459(12) . ?
Ni1 P1 2.1953(11) . ?
Ni1 P3 2.2118(12) . ?
Ni1 Cl1 2.3522(12) . ?
P1 C7 1.807(4) . ?
P1 C1 1.808(4) . ?
P1 C13 1.849(4) . ?
P3 C21 1.804(4) . ?
P3 C27 1.805(4) . ?
P3 C20 1.837(4) . ?
P2 O1 1.590(3) . ?
P2 O2 1.591(3) . ?
P2 C14 1.779(5) . ?
O2 C20 1.439(5) . ?
O1 C13 1.434(5) . ?
N1 C33 1.149(5) . ?
N1 C34 1.410(6) . ?
C7 C12 1.374(6) . ?
C7 C8 1.393(6) . ?
C27 C32 1.372(6) . ?
C27 C28 1.382(6) . ?
C21 C26 1.377(6) . ?
C21 C22 1.378(6) . ?
C1 C6 1.369(6) . ?
C1 C2 1.370(6) . ?
C14 C15 1.373(8) . ?
C14 C19 1.393(7) . ?
C8 C9 1.358(6) . ?
C8 H22 0.9300 . ?
C11 C10 1.359(7) . ?
C11 C12 1.386(6) . ?
C11 H25 0.9300 . ?
C12 H26 0.9300 . ?
C10 C9 1.362(7) . ?
C10 H24 0.9300 . ?
C13 H20A 0.9700 . ?
C13 H20B 0.9700 . ?
C26 C25 1.374(7) . ?
C26 H8 0.9300 . ?
C28 C29 1.381(7) . ?
C28 H6 0.9300 . ?
C34 C35 1.362(8) . ?
C34 C40 1.383(7) . ?
C9 H23 0.9300 . ?
C22 C23 1.388(8) . ?
C22 H12 0.9300 . ?
C19 C18 1.367(8) . ?
C19 H15 0.9300 . ?
C2 C3 1.404(7) . ?
C2 H32 0.9300 . ?
C20 H13A 0.9700 . ?
C20 H13B 0.9700 . ?
C6 C5 1.385(7) . ?
C6 H28 0.9300 . ?
C40 C39 1.381(8) . ?
C40 C41 1.487(9) . ?
C24 C23 1.345(8) . ?
C24 C25 1.361(8) . ?
C24 H10 0.9300 . ?
C25 H9 0.9300 . ?
C30 C29 1.336(8) . ?
C30 C31 1.359(9) . ?
C30 H4 0.9300 . ?
C32 C31 1.387(8) . ?
C32 H2 0.9300 . ?
C29 H5 0.9300 . ?
C3 C4 1.352(9) . ?
C3 H31 0.9300 . ?
C18 C17 1.350(12) . ?
C18 H16 0.9300 . ?
C23 H11 0.9300 . ?
C41 H41A 0.9600 . ?
C41 H41B 0.9600 . ?
C41 H41C 0.9600 . ?
C35 C37 1.396(8) . ?
C35 C36 1.482(9) . ?
C17 C16 1.354(12) . ?
C17 H17 0.9300 . ?
C31 H3 0.9300 . ?
C4 C5 1.327(9) . ?
C4 H30 0.9300 . ?
C15 C16 1.412(10) . ?
C15 H19 0.9300 . ?
C5 H29 0.9300 . ?
C39 C38 1.361(10) . ?
C39 H39 0.9300 . ?
C38 C37 1.350(11) . ?
C38 H38 0.9300 . ?
C37 H37 0.9300 . ?
C36 H36A 0.9600 . ?
C36 H36B 0.9600 . ?
C36 H36C 0.9600 . ?
C16 H18 0.9300 . ?
P4 F5 1.517(5) . ?
P4 F4 1.537(5) . ?
P4 F2 1.553(5) . ?
P4 F3 1.553(4) . ?
P4 F1 1.558(5) . ?
P4 F6 1.578(5) . ?

loop_
_geom_torsion_atom_site_label_1
_geom_torsion_atom_site_label_2
_geom_torsion_atom_site_label_3
_geom_torsion_atom_site_label_4
_geom_torsion
_geom_torsion_site_symmetry_1
_geom_torsion_site_symmetry_2
_geom_torsion_site_symmetry_3
_geom_torsion_site_symmetry_4
_geom_torsion_publ_flag
O1 P2 O2 C20 102.0(3) . . . . ?
C14 P2 O2 C20 -151.0(3) . . . . ?
Ni1 P2 O2 C20 -20.8(3) . . . . ?
O2 P2 O1 C13 -118.9(3) . . . . ?
C14 P2 O1 C13 135.5(3) . . . . ?
Ni1 P2 O1 C13 3.8(4) . . . . ?
C1 P1 C7 C12 -124.0(4) . . . . ?
C13 P1 C7 C12 125.6(4) . . . . ?
Ni1 P1 C7 C12 10.3(4) . . . . ?
C1 P1 C7 C8 58.4(4) . . . . ?
C13 P1 C7 C8 -52.0(4) . . . . ?
Ni1 P1 C7 C8 -167.4(3) . . . . ?
C21 P3 C27 C32 -163.6(4) . . . . ?
C20 P3 C27 C32 84.0(4) . . . . ?
Ni1 P3 C27 C32 -31.6(4) . . . . ?
C21 P3 C27 C28 18.7(4) . . . . ?
C20 P3 C27 C28 -93.8(4) . . . . ?
Ni1 P3 C27 C28 150.6(3) . . . . ?
C27 P3 C21 C26 70.8(4) . . . . ?
C20 P3 C21 C26 -179.2(3) . . . . ?
Ni1 P3 C21 C26 -64.2(4) . . . . ?
C27 P3 C21 C22 -107.4(4) . . . . ?
C20 P3 C21 C22 2.6(5) . . . . ?
Ni1 P3 C21 C22 117.6(4) . . . . ?
C7 P1 C1 C6 28.9(4) . . . . ?
C13 P1 C1 C6 138.4(4) . . . . ?
Ni1 P1 C1 C6 -105.8(4) . . . . ?
C7 P1 C1 C2 -155.0(4) . . . . ?
C13 P1 C1 C2 -45.6(4) . . . . ?
Ni1 P1 C1 C2 70.3(4) . . . . ?
O1 P2 C14 C15 -35.0(5) . . . . ?
O2 P2 C14 C15 -144.9(4) . . . . ?
Ni1 P2 C14 C15 91.0(4) . . . . ?
O1 P2 C14 C19 148.9(4) . . . . ?
O2 P2 C14 C19 39.0(4) . . . . ?
Ni1 P2 C14 C19 -85.1(4) . . . . ?
C12 C7 C8 C9 0.5(7) . . . . ?
P1 C7 C8 C9 178.2(4) . . . . ?
C8 C7 C12 C11 0.2(7) . . . . ?
P1 C7 C12 C11 -177.4(4) . . . . ?
C10 C11 C12 C7 -0.3(7) . . . . ?
C12 C11 C10 C9 -0.2(8) . . . . ?
P2 O1 C13 P1 -27.4(4) . . . . ?
C7 P1 C13 O1 -87.6(3) . . . . ?
C1 P1 C13 O1 162.2(3) . . . . ?
Ni1 P1 C13 O1 37.5(3) . . . . ?
C22 C21 C26 C25 4.4(7) . . . . ?
P3 C21 C26 C25 -174.0(4) . . . . ?
C32 C27 C28 C29 -0.6(7) . . . . ?
P3 C27 C28 C29 177.3(4) . . . . ?
C33 N1 C34 C35 27(3) . . . . ?
C33 N1 C34 C40 -152(2) . . . . ?
C7 C8 C9 C10 -1.0(8) . . . . ?
C11 C10 C9 C8 0.9(8) . . . . ?
C26 C21 C22 C23 -2.2(8) . . . . ?
P3 C21 C22 C23 176.0(4) . . . . ?
C15 C14 C19 C18 2.0(8) . . . . ?
P2 C14 C19 C18 178.1(4) . . . . ?
C6 C1 C2 C3 -1.1(7) . . . . ?
P1 C1 C2 C3 -177.2(4) . . . . ?
P2 O2 C20 P3 39.3(4) . . . . ?
C21 P3 C20 O2 84.1(3) . . . . ?
C27 P3 C20 O2 -165.7(3) . . . . ?
Ni1 P3 C20 O2 -38.6(3) . . . . ?
C2 C1 C6 C5 1.3(8) . . . . ?
P1 C1 C6 C5 177.4(5) . . . . ?
C35 C34 C40 C39 -0.7(8) . . . . ?
N1 C34 C40 C39 177.8(5) . . . . ?
C35 C34 C40 C41 179.9(6) . . . . ?
N1 C34 C40 C41 -1.6(8) . . . . ?
C23 C24 C25 C26 0.3(9) . . . . ?
C21 C26 C25 C24 -3.5(8) . . . . ?
C28 C27 C32 C31 1.2(8) . . . . ?
P3 C27 C32 C31 -176.7(5) . . . . ?
C31 C30 C29 C28 2.4(10) . . . . ?
C27 C28 C29 C30 -1.3(9) . . . . ?
C1 C2 C3 C4 0.4(8) . . . . ?
C14 C19 C18 C17 -1.7(10) . . . . ?
C25 C24 C23 C22 1.8(10) . . . . ?
C21 C22 C23 C24 -0.9(9) . . . . ?
C40 C34 C35 C37 1.1(9) . . . . ?
N1 C34 C35 C37 -177.5(5) . . . . ?
C40 C34 C35 C36 -178.6(6) . . . . ?
N1 C34 C35 C36 2.8(9) . . . . ?
C19 C18 C17 C16 -0.3(12) . . . . ?
C29 C30 C31 C32 -1.7(10) . . . . ?
C27 C32 C31 C30 -0.2(10) . . . . ?
C2 C3 C4 C5 0.0(10) . . . . ?
C19 C14 C15 C16 -0.3(8) . . . . ?
P2 C14 C15 C16 -176.4(5) . . . . ?
C3 C4 C5 C6 0.2(11) . . . . ?
C1 C6 C5 C4 -0.9(11) . . . . ?
C34 C40 C39 C38 0.3(9) . . . . ?
C41 C40 C39 C38 179.7(7) . . . . ?
C40 C39 C38 C37 -0.4(12) . . . . ?
C39 C38 C37 C35 0.8(12) . . . . ?
C34 C35 C37 C38 -1.1(10) . . . . ?
C36 C35 C37 C38 178.7(8) . . . . ?
C18 C17 C16 C15 2.0(13) . . . . ?
C14 C15 C16 C17 -1.6(11) . . . . ?
